data_7024388
loop_
_publ_author_name
'Wawrzyniak, Piotr'
'Slawin, Alexandra M. Z.'
'Woollins, J. Derek'
'Kilian, Petr'

_publ_section_title
;
 Syntheses and characterization of bis(trifluoromethyl)phosphino
 naphthalenes and acenaphthenes.
;
_journal_issue 1
_journal_name_full 'Dalton transactions (Cambridge, England : 2003)'
_journal_page_first 85
_journal_page_last 92
_journal_paper_doi 10.1039/b916425a
_journal_volume 39
_journal_year 2010
_chemical_formula_moiety 'C26 H20 O4'
_chemical_formula_sum 'C26 H20 O4'
_chemical_formula_weight 396.42
_chemical_name_systematic
;
?
;
_space_group_IT_number 2
_symmetry_cell_setting triclinic
_symmetry_space_group_name_Hall '-P 1'
_symmetry_space_group_name_H-M 'P -1'
_atom_sites_solution_hydrogens geom
_atom_sites_solution_primary direct
_atom_sites_solution_secondary difmap
_audit_creation_method SHELXL-97
_cell_angle_alpha 86.224(15)
_cell_angle_beta 88.075(13)
_cell_angle_gamma 80.615(15)
_cell_formula_units_Z 1
_cell_length_a 6.1437(15)
_cell_length_b 8.3382(18)
_cell_length_c 9.720(3)
_cell_measurement_reflns_used 1476
_cell_measurement_temperature 93(2)
_cell_measurement_theta_max 28.5637
_cell_measurement_theta_min 2.1003
_cell_volume 490.1(2)
_computing_cell_refinement 'CrystalClear (Rigaku Corp., 2004)'
_computing_data_collection 'CrystalClear (Rigaku Corp., 2004)'
_computing_data_reduction 'CrystalClear (Rigaku Corp., 2004)'
_computing_molecular_graphics 'Bruker SHELXTL'
_computing_publication_material 'Bruker SHELXTL'
_computing_structure_refinement 'SHELXL-97 (Sheldrick, 1997)'
_computing_structure_solution 'SHELXS-97 (Sheldrick, 1990)'
_diffrn_ambient_temperature 93(2)
_diffrn_measured_fraction_theta_full 0.976
_diffrn_measured_fraction_theta_max 0.973
_diffrn_measurement_device_type CCD
_diffrn_measurement_method '\w and \f scans'
_diffrn_radiation_monochromator confocal
_diffrn_radiation_source 'rotating anode'
_diffrn_radiation_type MoK\a
_diffrn_radiation_wavelength 0.71073
_diffrn_reflns_av_R_equivalents 0.0322
_diffrn_reflns_av_sigmaI/netI 0.0813
_diffrn_reflns_limit_h_max 4
_diffrn_reflns_limit_h_min -7
_diffrn_reflns_limit_k_max 10
_diffrn_reflns_limit_k_min -8
_diffrn_reflns_limit_l_max 11
_diffrn_reflns_limit_l_min -11
_diffrn_reflns_number 3236
_diffrn_reflns_theta_full 25.00
_diffrn_reflns_theta_max 25.33
_diffrn_reflns_theta_min 2.10
_exptl_absorpt_coefficient_mu 0.090
_exptl_absorpt_correction_T_max 1.0000
_exptl_absorpt_correction_T_min 0.7598
_exptl_absorpt_correction_type multi-scan
_exptl_absorpt_process_details 'Jacobson, R. (1998) Private communication'
_exptl_crystal_colour Colorless
_exptl_crystal_density_diffrn 1.343
_exptl_crystal_density_method 'not measured'
_exptl_crystal_description Prism
_exptl_crystal_F_000 208
_exptl_crystal_size_max 0.1000
_exptl_crystal_size_mid 0.0500
_exptl_crystal_size_min 0.0500
_refine_diff_density_max 0.214
_refine_diff_density_min -0.198
_refine_diff_density_rms 0.048
_refine_ls_extinction_coef 0.017(5)
_refine_ls_extinction_expression Fc^*^=kFc[1+0.001xFc^2^\l^3^/sin(2\q)]^-1/4^
_refine_ls_extinction_method SHELXL
_refine_ls_goodness_of_fit_ref 0.968
_refine_ls_hydrogen_treatment constr
_refine_ls_matrix_type full
_refine_ls_number_parameters 138
_refine_ls_number_reflns 1746
_refine_ls_number_restraints 0
_refine_ls_restrained_S_all 0.968
_refine_ls_R_factor_all 0.0776
_refine_ls_R_factor_gt 0.0471
_refine_ls_shift/su_max 0.000
_refine_ls_shift/su_mean 0.000
_refine_ls_structure_factor_coef Fsqd
_refine_ls_weighting_details 'calc w=1/[\s^2^(Fo^2^)+(0.0382P)^2^+0.0000P] where P=(Fo^2^+2Fc^2^)/3'
_refine_ls_weighting_scheme calc
_refine_ls_wR_factor_gt 0.0870
_refine_ls_wR_factor_ref 0.1021
_reflns_number_gt 1158
_reflns_number_total 1746
_reflns_threshold_expression >2sigma(I)
_cod_data_source_file b916425a.txt
_cod_data_source_block piotr2n
_cod_depositor_comments
;
The following automatic conversions were performed:

'_symmetry_cell_setting' value 'Triclinic' changed to 'triclinic'
according to /home/saulius/struct/CIF-dictionaries/cif_core.dic
dictionary named 'cif_core.dic' version 2.4.2 from 2011-04-26.

Automatic conversion script
Id: cif_fix_values 1891 2012-01-12 08:04:46Z andrius 
;
_cod_original_sg_symbol_H-M P-1
_cod_database_code 7024388

loop_
_symmetry_equiv_pos_as_xyz
'x, y, z'
'-x, -y, -z'

loop_
_atom_site_label
_atom_site_type_symbol
_atom_site_fract_x
_atom_site_fract_y
_atom_site_fract_z
_atom_site_U_iso_or_equiv
_atom_site_adp_type
_atom_site_occupancy
_atom_site_symmetry_multiplicity
_atom_site_calc_flag
_atom_site_refinement_flags
O1 O 0.3117(2) 0.55204(14) 0.35987(14) 0.0250(4) Uani 1 1 d .
C1 C 0.3682(3) 0.6258(2) 0.2328(2) 0.0219(5) Uani 1 1 d .
C2 C 0.5577(3) 0.6935(2) 0.2101(2) 0.0246(5) Uani 1 1 d .
H2A H 0.6598 0.6910 0.2818 0.030 Uiso 1 1 calc R
C3 C 0.5965(4) 0.7654(2) 0.0803(2) 0.0310(6) Uani 1 1 d .
H3A H 0.7256 0.8133 0.0631 0.037 Uiso 1 1 calc R
C4 C 0.4480(4) 0.7676(2) -0.0235(2) 0.0336(6) Uani 1 1 d .
H4A H 0.4744 0.8178 -0.1117 0.040 Uiso 1 1 calc R
C5 C 0.2610(4) 0.6966(2) 0.0007(2) 0.0340(6) Uani 1 1 d .
H5A H 0.1602 0.6972 -0.0714 0.041 Uiso 1 1 calc R
C6 C 0.2196(3) 0.6249(2) 0.1287(2) 0.0268(5) Uani 1 1 d .
H6A H 0.0915 0.5757 0.1453 0.032 Uiso 1 1 calc R
C10 C 0.4397(3) 0.5640(2) 0.4709(2) 0.0213(5) Uani 1 1 d .
O11 O 0.4320(2) 0.71659(14) 0.51750(14) 0.0240(4) Uani 1 1 d .
C11 C 0.2407(3) 0.7864(2) 0.5875(2) 0.0200(5) Uani 1 1 d .
C12 C 0.2384(3) 0.9437(2) 0.6251(2) 0.0241(5) Uani 1 1 d .
H12A H 0.3603 0.9982 0.6026 0.029 Uiso 1 1 calc R
C13 C 0.0567(3) 1.0202(2) 0.6957(2) 0.0268(5) Uani 1 1 d .
H13A H 0.0538 1.1283 0.7220 0.032 Uiso 1 1 calc R
C14 C -0.1214(3) 0.9421(2) 0.7289(2) 0.0261(5) Uani 1 1 d .
H14A H -0.2455 0.9956 0.7782 0.031 Uiso 1 1 calc R
C15 C -0.1174(3) 0.7850(2) 0.6897(2) 0.0256(5) Uani 1 1 d .
H15A H -0.2399 0.7310 0.7116 0.031 Uiso 1 1 calc R
C16 C 0.0641(3) 0.7058(2) 0.6186(2) 0.0230(5) Uani 1 1 d .
H16A H 0.0669 0.5980 0.5918 0.028 Uiso 1 1 calc R

loop_
_atom_site_aniso_label
_atom_site_aniso_U_11
_atom_site_aniso_U_22
_atom_site_aniso_U_33
_atom_site_aniso_U_23
_atom_site_aniso_U_13
_atom_site_aniso_U_12
O1 0.0258(9) 0.0294(8) 0.0214(9) 0.0009(6) -0.0031(7) -0.0098(6)
C1 0.0244(12) 0.0209(11) 0.0193(12) 0.0003(8) 0.0012(9) -0.0016(8)
C2 0.0234(12) 0.0276(11) 0.0225(13) -0.0009(9) -0.0020(10) -0.0031(9)
C3 0.0272(13) 0.0340(12) 0.0304(14) 0.0013(10) 0.0061(11) -0.0037(9)
C4 0.0363(15) 0.0399(13) 0.0215(14) 0.0048(10) 0.0022(11) -0.0003(10)
C5 0.0337(14) 0.0415(13) 0.0251(14) -0.0030(10) -0.0063(11) 0.0007(10)
C6 0.0261(13) 0.0282(11) 0.0263(14) -0.0016(9) -0.0013(10) -0.0049(9)
C10 0.0232(12) 0.0228(11) 0.0195(12) -0.0032(8) 0.0011(9) -0.0078(8)
O11 0.0231(8) 0.0223(7) 0.0276(9) -0.0056(6) 0.0033(6) -0.0063(6)
C11 0.0172(11) 0.0248(11) 0.0165(11) 0.0006(8) -0.0011(9) 0.0001(8)
C12 0.0243(12) 0.0250(12) 0.0235(13) 0.0005(9) 0.0005(10) -0.0066(8)
C13 0.0310(13) 0.0217(11) 0.0275(13) -0.0048(9) -0.0030(10) -0.0023(9)
C14 0.0242(13) 0.0279(11) 0.0255(13) -0.0032(9) 0.0015(10) -0.0014(9)
C15 0.0224(12) 0.0301(12) 0.0253(13) 0.0010(9) 0.0007(10) -0.0083(9)
C16 0.0246(12) 0.0225(11) 0.0223(12) -0.0020(8) -0.0024(10) -0.0044(8)

loop_
_atom_type_symbol
_atom_type_description
_atom_type_scat_dispersion_real
_atom_type_scat_dispersion_imag
_atom_type_scat_source
C C 0.0033 0.0016 'International Tables Vol C Tables 4.2.6.8 and 6.1.1.4'
H H 0.0000 0.0000 'International Tables Vol C Tables 4.2.6.8 and 6.1.1.4'
O O 0.0106 0.0060 'International Tables Vol C Tables 4.2.6.8 and 6.1.1.4'

loop_
_geom_angle_atom_site_label_1
_geom_angle_atom_site_label_2
_geom_angle_atom_site_label_3
_geom_angle
_geom_angle_site_symmetry_1
C10 O1 C1 117.80(15) .
C2 C1 C6 121.51(19) .
C2 C1 O1 123.47(18) .
C6 C1 O1 115.02(17) .
C1 C2 C3 118.7(2) .
C1 C2 H2A 120.6 .
C3 C2 H2A 120.6 .
C4 C3 C2 120.3(2) .
C4 C3 H3A 119.9 .
C2 C3 H3A 119.9 .
C3 C4 C5 120.1(2) .
C3 C4 H4A 120.0 .
C5 C4 H4A 120.0 .
C6 C5 C4 120.5(2) .
C6 C5 H5A 119.8 .
C4 C5 H5A 119.8 .
C5 C6 C1 118.9(2) .
C5 C6 H6A 120.6 .
C1 C6 H6A 120.6 .
C10 C10 O11 122.0(2) 2_666
C10 C10 O1 121.3(2) 2_666
O11 C10 O1 116.62(15) .
C10 O11 C11 118.34(14) .
C16 C11 C12 121.17(18) .
C16 C11 O11 123.26(16) .
C12 C11 O11 115.57(17) .
C13 C12 C11 119.03(19) .
C13 C12 H12A 120.5 .
C11 C12 H12A 120.5 .
C12 C13 C14 120.96(18) .
C12 C13 H13A 119.5 .
C14 C13 H13A 119.5 .
C13 C14 C15 119.34(19) .
C13 C14 H14A 120.3 .
C15 C14 H14A 120.3 .
C14 C15 C16 120.58(18) .
C14 C15 H15A 119.7 .
C16 C15 H15A 119.7 .
C11 C16 C15 118.91(18) .
C11 C16 H16A 120.5 .
C15 C16 H16A 120.5 .

loop_
_geom_bond_atom_site_label_1
_geom_bond_atom_site_label_2
_geom_bond_distance
_geom_bond_site_symmetry_2
O1 C10 1.375(2) .
O1 C1 1.402(2) .
C1 C2 1.380(3) .
C1 C6 1.386(3) .
C2 C3 1.391(3) .
C2 H2A 0.9500 .
C3 C4 1.380(3) .
C3 H3A 0.9500 .
C4 C5 1.383(3) .
C4 H4A 0.9500 .
C5 C6 1.378(3) .
C5 H5A 0.9500 .
C6 H6A 0.9500 .
C10 C10 1.304(4) 2_666
C10 O11 1.372(2) .
O11 C11 1.400(2) .
C11 C16 1.382(3) .
C11 C12 1.382(2) .
C12 C13 1.378(3) .
C12 H12A 0.9500 .
C13 C14 1.381(3) .
C13 H13A 0.9500 .
C14 C15 1.384(3) .
C14 H14A 0.9500 .
C15 C16 1.387(3) .
C15 H15A 0.9500 .
C16 H16A 0.9500 .

loop_
_geom_torsion_atom_site_label_1
_geom_torsion_atom_site_label_2
_geom_torsion_atom_site_label_3
_geom_torsion_atom_site_label_4
_geom_torsion
_geom_torsion_site_symmetry_1
_geom_torsion_site_symmetry_4
C10 O1 C1 C2 7.3(2) . .
C10 O1 C1 C6 -173.30(15) . .
C6 C1 C2 C3 1.5(3) . .
O1 C1 C2 C3 -179.21(16) . .
C1 C2 C3 C4 -0.4(3) . .
C2 C3 C4 C5 -0.7(3) . .
C3 C4 C5 C6 0.7(3) . .
C4 C5 C6 C1 0.3(3) . .
C2 C1 C6 C5 -1.4(3) . .
O1 C1 C6 C5 179.23(15) . .
C1 O1 C10 C10 -113.7(3) . 2_666
C1 O1 C10 O11 66.9(2) . .
C10 C10 O11 C11 -107.3(3) 2_666 .
O1 C10 O11 C11 72.1(2) . .
C10 O11 C11 C16 3.7(3) . .
C10 O11 C11 C12 -176.58(17) . .
C16 C11 C12 C13 0.4(3) . .
O11 C11 C12 C13 -179.30(17) . .
C11 C12 C13 C14 0.0(3) . .
C12 C13 C14 C15 -0.4(3) . .
C13 C14 C15 C16 0.5(3) . .
C12 C11 C16 C15 -0.4(3) . .
O11 C11 C16 C15 179.33(17) . .
C14 C15 C16 C11 -0.1(3) . .
